data_8104969
loop_
_publ_author_name
'Jiang, Duohua'

_publ_section_title
;
 Crystal structure of
 1-(2-methylphenyl)-2-(2-methylbenzo[b]thienyl)-3,3,4,4,5,5-hexafluorocyclopent-ene,
 C21H14F6S
;
_journal_issue 1
_journal_name_full 'Zeitschrift f\"ur Kristallographie - New Crystal Structures'
_journal_page_first 89
_journal_page_last 91
_journal_paper_doi 10.1515/ncrs-2021-0393
_journal_volume 237
_journal_year 2022
_chemical_formula_sum 'C21 H14 F6 S'
_chemical_formula_weight 412.38
_space_group_crystal_system monoclinic
_space_group_IT_number 14
_space_group_name_Hall '-P 2yn'
_space_group_name_H-M_alt 'P 1 21/n 1'
_atom_sites_solution_hydrogens geom
_cell_angle_alpha 90
_cell_angle_beta 101.0080(10)
_cell_angle_gamma 90
_cell_formula_units_Z 4
_cell_length_a 9.9344(11)
_cell_length_b 16.7106(18)
_cell_length_c 11.6207(13)
_cell_measurement_reflns_used 7241
_cell_measurement_temperature 296(2)
_cell_measurement_theta_max 27.28
_cell_measurement_theta_min 2.42
_cell_volume 1893.7(4)
_computing_cell_refinement 'Bruker SMART'
_computing_data_collection 'Bruker SMART'
_computing_data_reduction 'Bruker SAINT'
_computing_molecular_graphics 'Bruker SHELXTL'
_computing_publication_material 'Bruker SHELXTL'
_computing_structure_refinement 'SHELXL-2014/7 (Sheldrick, 2014)'
_computing_structure_solution 'Bruker SHELXTL'
_diffrn_ambient_temperature 296(2)
_diffrn_measured_fraction_theta_full 0.997
_diffrn_measured_fraction_theta_max 0.997
_diffrn_measurement_device_type 'CCD area detector'
_diffrn_measurement_method 'phi and omega scans'
_diffrn_radiation_type MoK\a
_diffrn_radiation_wavelength 0.71073
_diffrn_reflns_av_R_equivalents 0.0159
_diffrn_reflns_av_unetI/netI 0.0126
_diffrn_reflns_Laue_measured_fraction_full 0.997
_diffrn_reflns_Laue_measured_fraction_max 0.997
_diffrn_reflns_limit_h_max 11
_diffrn_reflns_limit_h_min -11
_diffrn_reflns_limit_k_max 19
_diffrn_reflns_limit_k_min -19
_diffrn_reflns_limit_l_max 13
_diffrn_reflns_limit_l_min -13
_diffrn_reflns_number 14820
_diffrn_reflns_point_group_measured_fraction_full 0.997
_diffrn_reflns_point_group_measured_fraction_max 0.997
_diffrn_reflns_theta_full 24.996
_diffrn_reflns_theta_max 24.996
_diffrn_reflns_theta_min 2.475
_exptl_absorpt_coefficient_mu 0.231
_exptl_absorpt_correction_type none
_exptl_crystal_colour COLORLESS
_exptl_crystal_density_diffrn 1.446
_exptl_crystal_description BLOCK
_exptl_crystal_F_000 840
_exptl_crystal_size_max 0.360
_exptl_crystal_size_mid 0.320
_exptl_crystal_size_min 0.180
_refine_diff_density_max 0.479
_refine_diff_density_min -0.309
_refine_diff_density_rms 0.039
_refine_ls_extinction_coef .
_refine_ls_extinction_method none
_refine_ls_goodness_of_fit_ref 1.022
_refine_ls_hydrogen_treatment constr
_refine_ls_matrix_type full
_refine_ls_number_parameters 301
_refine_ls_number_reflns 3318
_refine_ls_number_restraints 1
_refine_ls_restrained_S_all 1.022
_refine_ls_R_factor_all 0.0586
_refine_ls_R_factor_gt 0.0491
_refine_ls_shift/su_max 0.001
_refine_ls_shift/su_mean 0.000
_refine_ls_structure_factor_coef Fsqd
_refine_ls_weighting_details 'w=1/[\s^2^(Fo^2^)+(0.0856P)^2^+0.8069P] where P=(Fo^2^+2Fc^2^)/3'
_refine_ls_weighting_scheme calc
_refine_ls_wR_factor_gt 0.1466
_refine_ls_wR_factor_ref 0.1541
_reflns_Friedel_coverage 0.000
_reflns_Friedel_fraction_full .
_reflns_Friedel_fraction_max .
_reflns_number_gt 2740
_reflns_number_total 3318
_reflns_threshold_expression 'I > 2\s(I)'
_cod_data_source_file suppl_j_ncrs-2021-0393_suppl.cif
_cod_data_source_block 140821TXG_0m
_cod_original_sg_symbol_H-M 'P 21/n'
_cod_database_code 8104969
_shelx_space_group_comment
; 
The symmetry employed for this shelxl refinement is uniquely defined 
by the following loop, which should always be used as a source of 
symmetry information in preference to the above space-group names. 
They are only intended as comments. 
;
_shelx_estimated_absorpt_t_min 0.922
_shelx_estimated_absorpt_t_max 0.960

loop_
_space_group_symop_operation_xyz
'x, y, z'
'-x+1/2, y+1/2, -z+1/2'
'-x, -y, -z'
'x-1/2, -y-1/2, z-1/2'

loop_
_atom_site_label
_atom_site_type_symbol
_atom_site_fract_x
_atom_site_fract_y
_atom_site_fract_z
_atom_site_U_iso_or_equiv
_atom_site_adp_type
_atom_site_occupancy
_atom_site_site_symmetry_order
_atom_site_calc_flag
_atom_site_refinement_flags_posn
_atom_site_refinement_flags_adp
_atom_site_refinement_flags_occupancy
_atom_site_disorder_assembly
_atom_site_disorder_group
C1 C 0.2919(4) 0.2165(2) 0.1952(3) 0.0960(10) Uani 1 1 d . U . . .
H1 H 0.2062 0.2353 0.2038 0.115 Uiso 1 1 calc R U . . .
C2 C 0.2985(3) 0.1503(2) 0.1314(3) 0.0954(10) Uani 1 1 d . . . . .
H2 H 0.2189 0.1237 0.0964 0.115 Uiso 1 1 calc R U . . .
C3 C 0.4235(2) 0.12272(18) 0.1187(3) 0.0730(7) Uani 1 1 d . . . . .
H3 H 0.4290 0.0767 0.0747 0.088 Uiso 1 1 calc R U . . .
C4 C 0.5460(2) 0.16286(13) 0.17137(18) 0.0504(5) Uani 1 1 d . . . . .
C5 C 0.5393(3) 0.23013(16) 0.2357(2) 0.0709(7) Uani 1 1 d . . . . .
C6 C 0.6623(4) 0.2745(2) 0.2896(4) 0.1120(12) Uani 1 1 d . . . . .
H6A H 0.7134 0.2438 0.3530 0.168 Uiso 1 1 calc R U . . .
H6B H 0.6360 0.3247 0.3191 0.168 Uiso 1 1 calc R U . . .
H6C H 0.7181 0.2842 0.2321 0.168 Uiso 1 1 calc R U . . .
C7 C 0.4050(4) 0.2573(2) 0.2476(3) 0.0901(8) Uani 1 1 d . U . . .
H7 H 0.3959 0.3029 0.2914 0.108 Uiso 1 1 calc R U . . .
C8 C 0.6773(2) 0.12904(11) 0.14905(16) 0.0416(4) Uani 1 1 d . . . . .
C9 C 0.7122(2) 0.13644(15) 0.0291(2) 0.0576(6) Uani 1 1 d . . . . .
C10 C 0.8550(3) 0.10295(18) 0.0399(2) 0.0726(8) Uani 1 1 d . . . . .
C11 C 0.8831(3) 0.05995(15) 0.1578(2) 0.0621(6) Uani 1 1 d . . . . .
C12 C 0.77315(19) 0.08805(11) 0.22065(17) 0.0427(4) Uani 1 1 d . . . . .
C13 C 0.7749(2) 0.06330(12) 0.34280(17) 0.0462(5) Uani 1 1 d . . . . .
C14 C 0.8585(2) 0.09500(15) 0.4377(2) 0.0612(6) Uani 1 1 d . . . . .
C15 C 0.9618(3) 0.16077(19) 0.4447(3) 0.0870(9) Uani 1 1 d . . . . .
H15A H 0.9623 0.1809 0.3674 0.131 Uiso 1 1 calc R U . . .
H15B H 1.0511 0.1404 0.4782 0.131 Uiso 1 1 calc R U . . .
H15C H 0.9383 0.2032 0.4930 0.131 Uiso 1 1 calc R U . . .
C16 C 0.6903(2) -0.00101(13) 0.37175(18) 0.0499(5) Uani 1 1 d . . . . .
C17 C 0.7130(3) -0.01466(15) 0.4928(2) 0.0646(6) Uani 1 1 d . . . . .
C18 C 0.6404(4) -0.07443(19) 0.5400(3) 0.0872(10) Uani 1 1 d . . . . .
H18 H 0.6546 -0.0829 0.6205 0.105 Uiso 1 1 calc R U . . .
C19 C 0.5491(4) -0.11969(19) 0.4655(3) 0.0927(10) Uani 1 1 d . . . . .
H19 H 0.5012 -0.1599 0.4958 0.111 Uiso 1 1 calc R U . . .
C20 C 0.5258(4) -0.10737(18) 0.3464(3) 0.0859(9) Uani 1 1 d . . . . .
H20 H 0.4621 -0.1390 0.2975 0.103 Uiso 1 1 calc R U . . .
C21 C 0.5956(3) -0.04866(14) 0.2984(2) 0.0624(6) Uani 1 1 d . . . . .
H21 H 0.5796 -0.0410 0.2177 0.075 Uiso 1 1 calc R U . . .
F1 F 0.6945(6) 0.2072(4) -0.0196(5) 0.0827(17) Uani 0.722(14) 1 d . . P A 1
F1' F 0.743(2) 0.2217(9) 0.0215(17) 0.112(5) Uani 0.278(14) 1 d . . P A 2
F2 F 0.6287(10) 0.0853(4) -0.0493(7) 0.0920(17) Uani 0.722(14) 1 d . . P A 1
F2' F 0.621(2) 0.1239(17) -0.0543(15) 0.108(8) Uani 0.278(14) 1 d . . P A 2
F3 F 0.9418(4) 0.1714(3) 0.0556(6) 0.0972(16) Uani 0.722(14) 1 d . . P A 1
F3' F 0.9435(12) 0.123(2) -0.0027(17) 0.147(11) Uani 0.278(14) 1 d . . P A 2
F4 F 0.8823(6) 0.0666(4) -0.0500(4) 0.1025(19) Uani 0.722(14) 1 d . . P A 1
F4' F 0.810(3) 0.0245(12) -0.0296(16) 0.166(10) Uani 0.278(14) 1 d . . P A 2
F5 F 1.0077(5) 0.0654(4) 0.2135(6) 0.098(2) Uani 0.722(14) 1 d . . P A 1
F5' F 1.0104(13) 0.0901(14) 0.2141(17) 0.121(6) Uani 0.278(14) 1 d . . P A 2
F6 F 0.8716(3) -0.01986(10) 0.1372(2) 0.1201(8) Uani 1 1 d . . . . .
S1 S 0.83501(9) 0.05003(5) 0.56699(5) 0.0820(3) Uani 1 1 d . . . . .

loop_
_atom_site_aniso_label
_atom_site_aniso_U_11
_atom_site_aniso_U_22
_atom_site_aniso_U_33
_atom_site_aniso_U_23
_atom_site_aniso_U_13
_atom_site_aniso_U_12
S1 0.1005(6) 0.0986(6) 0.0415(4) 0.0037(3) -0.0002(3) 0.0130(4)
C8 0.0443(10) 0.0416(10) 0.0405(10) -0.0018(8) 0.0119(8) -0.0003(8)
C12 0.0433(10) 0.0428(10) 0.0434(10) -0.0013(8) 0.0119(8) 0.0002(8)
C13 0.0460(10) 0.0499(11) 0.0426(10) 0.0024(8) 0.0085(8) 0.0082(9)
C16 0.0546(12) 0.0515(11) 0.0464(11) 0.0076(9) 0.0166(9) 0.0120(9)
F1 0.100(3) 0.085(3) 0.074(3) 0.038(2) 0.044(2) 0.038(3)
C4 0.0514(12) 0.0585(12) 0.0442(11) 0.0128(9) 0.0164(9) 0.0148(9)
C21 0.0698(15) 0.0607(14) 0.0593(14) 0.0037(11) 0.0188(11) -0.0066(11)
C14 0.0597(13) 0.0692(15) 0.0513(13) -0.0029(11) 0.0019(10) 0.0061(11)
C3 0.0498(13) 0.0867(18) 0.0843(18) 0.0164(15) 0.0175(12) 0.0093(12)
F6 0.173(2) 0.0641(10) 0.1556(19) 0.0180(11) 0.1130(17) 0.0417(12)
F5 0.056(3) 0.158(4) 0.085(3) 0.041(3) 0.023(2) 0.048(3)
C9 0.0610(13) 0.0687(14) 0.0463(12) 0.0091(11) 0.0183(11) 0.0125(11)
C17 0.0817(17) 0.0664(14) 0.0489(12) 0.0145(11) 0.0207(12) 0.0212(12)
F2 0.088(3) 0.133(4) 0.052(2) -0.029(3) 0.007(2) -0.011(3)
C5 0.0877(18) 0.0713(16) 0.0558(13) 0.0008(12) 0.0187(13) 0.0282(14)
F4 0.124(4) 0.129(4) 0.0708(19) 0.013(2) 0.060(2) 0.058(3)
C11 0.0570(14) 0.0667(15) 0.0679(15) 0.0151(12) 0.0256(12) 0.0185(11)
C18 0.122(3) 0.0821(19) 0.0681(17) 0.0321(16) 0.0444(18) 0.0255(19)
F3 0.0651(17) 0.100(3) 0.132(4) 0.047(2) 0.0307(18) -0.0094(15)
C15 0.0767(18) 0.093(2) 0.085(2) -0.0175(16) -0.0002(15) -0.0152(15)
C1 0.0845(19) 0.120(3) 0.091(2) 0.0281(19) 0.0380(15) 0.0417(16)
C19 0.117(3) 0.0722(18) 0.101(2) 0.0222(18) 0.052(2) -0.0047(18)
C7 0.112(2) 0.097(2) 0.0689(17) 0.0083(15) 0.0372(16) 0.0411(16)
C10 0.0705(16) 0.096(2) 0.0600(14) 0.0141(14) 0.0334(13) 0.0250(14)
C2 0.0570(16) 0.117(3) 0.115(3) 0.025(2) 0.0232(16) 0.0115(16)
C20 0.096(2) 0.0709(17) 0.097(2) 0.0081(16) 0.0356(17) -0.0200(15)
C6 0.126(3) 0.085(2) 0.121(3) -0.037(2) 0.012(2) 0.013(2)
F4' 0.225(18) 0.148(13) 0.106(9) -0.072(9) -0.017(10) 0.058(13)
F3' 0.078(6) 0.25(3) 0.128(15) 0.109(17) 0.063(8) 0.041(11)
F1' 0.191(14) 0.069(5) 0.093(10) 0.022(6) 0.067(9) -0.018(7)
F2' 0.079(5) 0.21(2) 0.033(4) 0.001(10) 0.005(3) 0.020(14)
F5' 0.041(6) 0.236(16) 0.089(8) -0.023(9) 0.023(5) -0.064(8)

loop_
_atom_type_symbol
_atom_type_description
_atom_type_scat_dispersion_real
_atom_type_scat_dispersion_imag
_atom_type_scat_source
C C 0.0033 0.0016 'International Tables Vol C Tables 4.2.6.8 and 6.1.1.4'
H H 0.0000 0.0000 'International Tables Vol C Tables 4.2.6.8 and 6.1.1.4'
F F 0.0171 0.0103 'International Tables Vol C Tables 4.2.6.8 and 6.1.1.4'
S S 0.1246 0.1234 'International Tables Vol C Tables 4.2.6.8 and 6.1.1.4'

loop_
_geom_angle_atom_site_label_1
_geom_angle_atom_site_label_2
_geom_angle_atom_site_label_3
_geom_angle
_geom_angle_site_symmetry_1
_geom_angle_site_symmetry_3
C17 S1 C14 92.10(11) . .
C12 C8 C4 129.30(17) . .
C12 C8 C9 111.00(17) . .
C4 C8 C9 119.65(17) . .
C8 C12 C13 128.48(17) . .
C8 C12 C11 110.94(18) . .
C13 C12 C11 120.33(18) . .
C14 C13 C16 113.3(2) . .
C14 C13 C12 124.5(2) . .
C16 C13 C12 122.20(18) . .
C21 C16 C17 118.8(2) . .
C21 C16 C13 129.69(19) . .
C17 C16 C13 111.5(2) . .
C5 C4 C3 119.9(2) . .
C5 C4 C8 123.1(2) . .
C3 C4 C8 116.9(2) . .
C20 C21 C16 119.5(3) . .
C20 C21 H21 120.2 . .
C16 C21 H21 120.2 . .
C13 C14 C15 129.7(2) . .
C13 C14 S1 111.85(19) . .
C15 C14 S1 118.42(19) . .
C2 C3 C4 121.2(3) . .
C2 C3 H3 119.4 . .
C4 C3 H3 119.4 . .
F1 C9 F2 104.8(4) . .
F2' C9 F1' 104.7(10) . .
F2' C9 C8 117.1(10) . .
F1 C9 C8 116.1(3) . .
F2 C9 C8 109.9(4) . .
F1' C9 C8 103.0(7) . .
F2' C9 C10 123.6(11) . .
F1 C9 C10 114.7(3) . .
F2 C9 C10 105.0(4) . .
F1' C9 C10 99.3(9) . .
C8 C9 C10 105.78(18) . .
C16 C17 C18 120.8(3) . .
C16 C17 S1 111.27(19) . .
C18 C17 S1 127.9(2) . .
C4 C5 C7 117.2(3) . .
C4 C5 C6 122.0(3) . .
C7 C5 C6 120.8(3) . .
F5 C11 F6 101.5(4) . .
F6 C11 F5' 118.3(10) . .
F5 C11 C12 116.9(4) . .
F6 C11 C12 110.41(19) . .
F5' C11 C12 109.6(9) . .
F5 C11 C10 114.4(4) . .
F6 C11 C10 108.1(2) . .
F5' C11 C10 104.1(9) . .
C12 C11 C10 105.33(18) . .
C19 C18 C17 118.5(3) . .
C19 C18 H18 120.7 . .
C17 C18 H18 120.7 . .
C14 C15 H15A 109.5 . .
C14 C15 H15B 109.5 . .
H15A C15 H15B 109.5 . .
C14 C15 H15C 109.5 . .
H15A C15 H15C 109.5 . .
H15B C15 H15C 109.5 . .
C2 C1 C7 122.7(3) . .
C2 C1 H1 118.7 . .
C7 C1 H1 118.7 . .
C18 C19 C20 121.4(3) . .
C18 C19 H19 119.3 . .
C20 C19 H19 119.3 . .
C1 C7 C5 120.1(3) . .
C1 C7 H7 119.9 . .
C5 C7 H7 119.9 . .
F4 C10 F3 105.5(3) . .
F3' C10 C9 130.6(9) . .
F4 C10 C9 116.7(3) . .
F3 C10 C9 104.5(3) . .
F3' C10 C11 120.2(6) . .
F4 C10 C11 118.6(3) . .
F3 C10 C11 105.2(3) . .
C9 C10 C11 104.95(19) . .
F3' C10 F4' 100.6(13) . .
C9 C10 F4' 95.7(8) . .
C11 C10 F4' 93.1(9) . .
C1 C2 C3 118.8(3) . .
C1 C2 H2 120.6 . .
C3 C2 H2 120.6 . .
C19 C20 C21 120.8(3) . .
C19 C20 H20 119.6 . .
C21 C20 H20 119.6 . .
C5 C6 H6A 109.5 . .
C5 C6 H6B 109.5 . .
H6A C6 H6B 109.5 . .
C5 C6 H6C 109.5 . .
H6A C6 H6C 109.5 . .
H6B C6 H6C 109.5 . .

loop_
_geom_bond_atom_site_label_1
_geom_bond_atom_site_label_2
_geom_bond_distance
_geom_bond_site_symmetry_2
S1 C17 1.726(3) .
S1 C14 1.735(3) .
C8 C12 1.329(3) .
C8 C4 1.489(3) .
C8 C9 1.504(3) .
C12 C13 1.475(3) .
C12 C11 1.501(3) .
C13 C14 1.356(3) .
C13 C16 1.443(3) .
C16 C21 1.393(3) .
C16 C17 1.400(3) .
F1 C9 1.309(5) .
C4 C5 1.359(3) .
C4 C3 1.422(4) .
C21 C20 1.379(4) .
C21 H21 0.9300 .
C14 C15 1.495(4) .
C3 C2 1.359(4) .
C3 H3 0.9300 .
F6 C11 1.356(3) .
F5 C11 1.286(6) .
C9 F2' 1.22(2) .
C9 F2 1.400(8) .
C9 F1' 1.463(16) .
C9 C10 1.508(3) .
C17 C18 1.404(4) .
C5 C7 1.440(4) .
C5 C6 1.464(5) .
F4 C10 1.282(5) .
C11 F5' 1.402(14) .
C11 C10 1.524(3) .
C18 C19 1.358(5) .
C18 H18 0.9300 .
F3 C10 1.422(5) .
C15 H15A 0.9600 .
C15 H15B 0.9600 .
C15 H15C 0.9600 .
C1 C2 1.341(5) .
C1 C7 1.355(5) .
C1 H1 0.9300 .
C19 C20 1.375(5) .
C19 H19 0.9300 .
C7 H7 0.9300 .
C10 F3' 1.137(10) .
C10 F4' 1.560(16) .
C2 H2 0.9300 .
C20 H20 0.9300 .
C6 H6A 0.9600 .
C6 H6B 0.9600 .
C6 H6C 0.9600 .

loop_
_geom_torsion_atom_site_label_1
_geom_torsion_atom_site_label_2
_geom_torsion_atom_site_label_3
_geom_torsion_atom_site_label_4
_geom_torsion
_geom_torsion_site_symmetry_1
_geom_torsion_site_symmetry_2
_geom_torsion_site_symmetry_3
_geom_torsion_site_symmetry_4
C4 C8 C12 C13 1.1(4) . . . .
C9 C8 C12 C13 -176.1(2) . . . .
C4 C8 C12 C11 175.3(2) . . . .
C9 C8 C12 C11 -1.9(3) . . . .
C8 C12 C13 C14 -109.0(3) . . . .
C11 C12 C13 C14 77.2(3) . . . .
C8 C12 C13 C16 74.2(3) . . . .
C11 C12 C13 C16 -99.6(2) . . . .
C14 C13 C16 C21 -178.3(2) . . . .
C12 C13 C16 C21 -1.1(3) . . . .
C14 C13 C16 C17 1.1(3) . . . .
C12 C13 C16 C17 178.28(18) . . . .
C12 C8 C4 C5 75.7(3) . . . .
C9 C8 C4 C5 -107.2(2) . . . .
C12 C8 C4 C3 -106.2(3) . . . .
C9 C8 C4 C3 70.9(3) . . . .
C17 C16 C21 C20 0.6(4) . . . .
C13 C16 C21 C20 180.0(2) . . . .
C16 C13 C14 C15 179.0(3) . . . .
C12 C13 C14 C15 1.9(4) . . . .
C16 C13 C14 S1 -1.7(2) . . . .
C12 C13 C14 S1 -178.72(16) . . . .
C17 S1 C14 C13 1.36(19) . . . .
C17 S1 C14 C15 -179.2(2) . . . .
C5 C4 C3 C2 -0.1(4) . . . .
C8 C4 C3 C2 -178.2(2) . . . .
C12 C8 C9 F2' 134.8(15) . . . .
C4 C8 C9 F2' -42.7(15) . . . .
C12 C8 C9 F1 -135.7(4) . . . .
C4 C8 C9 F1 46.7(4) . . . .
C12 C8 C9 F2 105.6(4) . . . .
C4 C8 C9 F2 -71.9(4) . . . .
C12 C8 C9 F1' -111.0(10) . . . .
C4 C8 C9 F1' 71.5(10) . . . .
C12 C8 C9 C10 -7.3(3) . . . .
C4 C8 C9 C10 175.2(2) . . . .
C21 C16 C17 C18 -0.9(4) . . . .
C13 C16 C17 C18 179.6(2) . . . .
C21 C16 C17 S1 179.38(17) . . . .
C13 C16 C17 S1 -0.1(2) . . . .
C14 S1 C17 C16 -0.69(19) . . . .
C14 S1 C17 C18 179.7(3) . . . .
C3 C4 C5 C7 0.3(3) . . . .
C8 C4 C5 C7 178.4(2) . . . .
C3 C4 C5 C6 -178.7(3) . . . .
C8 C4 C5 C6 -0.6(4) . . . .
C8 C12 C11 F5 138.4(4) . . . .
C13 C12 C11 F5 -46.8(4) . . . .
C8 C12 C11 F6 -106.3(2) . . . .
C13 C12 C11 F6 68.5(3) . . . .
C8 C12 C11 F5' 121.6(10) . . . .
C13 C12 C11 F5' -63.6(10) . . . .
C8 C12 C11 C10 10.1(3) . . . .
C13 C12 C11 C10 -175.1(2) . . . .
C16 C17 C18 C19 1.0(4) . . . .
S1 C17 C18 C19 -179.4(2) . . . .
C17 C18 C19 C20 -0.8(5) . . . .
C2 C1 C7 C5 0.2(5) . . . .
C4 C5 C7 C1 -0.4(4) . . . .
C6 C5 C7 C1 178.6(3) . . . .
F2' C9 C10 F3' 78(3) . . . .
F1' C9 C10 F3' -37(3) . . . .
C8 C9 C10 F3' -143(2) . . . .
F1 C9 C10 F4 -84.3(6) . . . .
F2 C9 C10 F4 30.3(6) . . . .
C8 C9 C10 F4 146.5(4) . . . .
F1 C9 C10 F3 31.8(6) . . . .
F2 C9 C10 F3 146.3(5) . . . .
C8 C9 C10 F3 -97.5(3) . . . .
F2' C9 C10 C11 -126.1(15) . . . .
F1 C9 C10 C11 142.2(4) . . . .
F2 C9 C10 C11 -103.3(4) . . . .
F1' C9 C10 C11 119.3(8) . . . .
C8 C9 C10 C11 12.9(3) . . . .
F2' C9 C10 F4' -31(2) . . . .
F1' C9 C10 F4' -145.9(17) . . . .
C8 C9 C10 F4' 107.7(11) . . . .
F6 C11 C10 F3' -97(2) . . . .
F5' C11 C10 F3' 30(3) . . . .
C12 C11 C10 F3' 145(2) . . . .
F5 C11 C10 F4 83.8(7) . . . .
F6 C11 C10 F4 -28.4(5) . . . .
C12 C11 C10 F4 -146.4(5) . . . .
F5 C11 C10 F3 -33.8(6) . . . .
F6 C11 C10 F3 -146.0(3) . . . .
C12 C11 C10 F3 96.0(3) . . . .
F5 C11 C10 C9 -143.7(4) . . . .
F6 C11 C10 C9 104.1(2) . . . .
F5' C11 C10 C9 -129.2(10) . . . .
C12 C11 C10 C9 -13.9(3) . . . .
F6 C11 C10 F4' 7.4(10) . . . .
F5' C11 C10 F4' 134.0(16) . . . .
C12 C11 C10 F4' -110.7(10) . . . .
C7 C1 C2 C3 0.1(5) . . . .
C4 C3 C2 C1 -0.1(5) . . . .
C18 C19 C20 C21 0.5(5) . . . .
C16 C21 C20 C19 -0.4(5) . . . .
